data_2216485
loop_
_publ_author_name
'Li, Mingjing'
'Wang, Yong'
'Ma, Pengtao'
'Fu, Dexue'
'Liu, Xiuhua'

_publ_section_title
;
 1,5-Dimethyl citrate monohydrate from <i>Dioscorea opposita</i> Thunb.
;
_journal_coeditor_code HB2628
_journal_issue 12
_journal_name_full 'Acta Crystallographica Section E'
_journal_page_first o4632
_journal_page_last o4632
_journal_paper_doi 10.1107/S1600536807055535
_journal_volume 63
_journal_year 2007
_chemical_formula_iupac 'C8 H12 O7, H2 O'
_chemical_formula_moiety 'C8 H12 O7, H2 O'
_chemical_formula_sum 'C8 H14 O8'
_chemical_formula_weight 238.19
_chemical_name_systematic
;
1,5-Dimethyl citrate monohydrate
;
_space_group_IT_number 2
_symmetry_cell_setting triclinic
_symmetry_space_group_name_Hall '-P 1'
_symmetry_space_group_name_H-M 'P -1'
_atom_sites_solution_hydrogens geom
_atom_sites_solution_primary direct
_atom_sites_solution_secondary difmap
_audit_creation_method SHELXL97
_cell_angle_alpha 94.5690(10)
_cell_angle_beta 110.1220(10)
_cell_angle_gamma 106.9570(10)
_cell_formula_units_Z 2
_cell_length_a 7.8872(5)
_cell_length_b 8.1304(5)
_cell_length_c 9.5891(6)
_cell_measurement_reflns_used 1584
_cell_measurement_temperature 296(2)
_cell_measurement_theta_max 28.20
_cell_measurement_theta_min 2.67
_cell_volume 541.07(6)
_computing_cell_refinement 'SAINT-Plus (Bruker, 2001)'
_computing_data_collection 'SMART (Bruker, 2001)'
_computing_data_reduction 'SAINT-Plus (Bruker, 2001)'
_computing_molecular_graphics 'PLATON (Spek, 2003)'
_computing_publication_material 'PLATON (Spek, 2003)'
_computing_structure_refinement 'SHELXL97 (Sheldrick, 1997)'
_computing_structure_solution 'SHELXS97 (Sheldrick, 1997)'
_diffrn_ambient_temperature 296(2)
_diffrn_measured_fraction_theta_full 0.991
_diffrn_measured_fraction_theta_max 0.991
_diffrn_measurement_device_type 'Bruker SMART CCD'
_diffrn_measurement_method \w
_diffrn_radiation_monochromator graphite
_diffrn_radiation_source 'fine-focus sealed tube'
_diffrn_radiation_type MoK\a
_diffrn_radiation_wavelength 0.71073
_diffrn_reflns_av_R_equivalents 0.0109
_diffrn_reflns_av_sigmaI/netI 0.0193
_diffrn_reflns_limit_h_max 9
_diffrn_reflns_limit_h_min -9
_diffrn_reflns_limit_k_max 9
_diffrn_reflns_limit_k_min -6
_diffrn_reflns_limit_l_max 10
_diffrn_reflns_limit_l_min -11
_diffrn_reflns_number 2932
_diffrn_reflns_theta_full 25.50
_diffrn_reflns_theta_max 25.50
_diffrn_reflns_theta_min 2.31
_exptl_absorpt_coefficient_mu 0.133
_exptl_absorpt_correction_T_max 0.984
_exptl_absorpt_correction_T_min 0.977
_exptl_absorpt_correction_type multi-scan
_exptl_absorpt_process_details '(SADABS; Sheldrick, 2001)'
_exptl_crystal_colour colourless
_exptl_crystal_density_diffrn 1.462
_exptl_crystal_density_method 'not measured'
_exptl_crystal_description block
_exptl_crystal_F_000 252
_exptl_crystal_size_max 0.18
_exptl_crystal_size_mid 0.16
_exptl_crystal_size_min 0.12
_refine_diff_density_max 0.185
_refine_diff_density_min -0.152
_refine_ls_extinction_method none
_refine_ls_goodness_of_fit_ref 1.067
_refine_ls_hydrogen_treatment mixed
_refine_ls_matrix_type full
_refine_ls_number_parameters 157
_refine_ls_number_reflns 1993
_refine_ls_number_restraints 0
_refine_ls_restrained_S_all 1.067
_refine_ls_R_factor_all 0.0389
_refine_ls_R_factor_gt 0.0331
_refine_ls_shift/su_max 0.000
_refine_ls_shift/su_mean 0.000
_refine_ls_structure_factor_coef Fsqd
_refine_ls_weighting_details 'calc w = 1/[\s^2^(Fo^2^)+(0.0434P)^2^+0.1209P] where P=(Fo^2^+2Fc^2^)/3'
_refine_ls_weighting_scheme calc
_refine_ls_wR_factor_gt 0.0858
_refine_ls_wR_factor_ref 0.0893
_reflns_number_gt 1729
_reflns_number_total 1993
_reflns_threshold_expression I>2\s(I)
_cod_data_source_file hb2628.cif
_cod_data_source_block I
_cod_database_code 2216485
_cod_database_fobs_code 2216485

loop_
_symmetry_equiv_pos_as_xyz
'x, y, z'
'-x, -y, -z'

loop_
_atom_site_type_symbol
_atom_site_label
_atom_site_fract_x
_atom_site_fract_y
_atom_site_fract_z
_atom_site_U_iso_or_equiv
_atom_site_adp_type
_atom_site_calc_flag
_atom_site_refinement_flags
_atom_site_occupancy
O O1 0.74007(15) 1.12766(14) 0.25191(13) 0.0449(3) Uani d . 1
O O2 0.66449(16) 0.93114(15) 0.39024(12) 0.0463(3) Uani d . 1
O O3 0.30961(15) 0.57067(13) 0.20264(11) 0.0383(3) Uani d . 1
H H3 0.3345 0.4988 0.2545 0.057 Uiso calc R 1
O O4 0.29657(15) 0.70190(13) 0.41154(11) 0.0383(3) Uani d . 1
O O5 0.24343(15) 0.97566(12) 0.29313(11) 0.0355(2) Uani d . 1
H H5 0.2747 0.9576 0.3798 0.053 Uiso calc R 1
O O6 -0.22748(17) 0.79091(17) 0.04817(16) 0.0596(4) Uani d . 1
O O7 -0.11049(14) 0.59972(14) 0.16700(13) 0.0433(3) Uani d . 1
C C1 0.9351(2) 1.1961(3) 0.3639(2) 0.0605(5) Uani d . 1
H H1A 0.9336 1.2305 0.4615 0.091 Uiso calc R 1
H H1B 1.0076 1.2961 0.3368 0.091 Uiso calc R 1
H H1C 0.9932 1.1071 0.3678 0.091 Uiso calc R 1
C C2 0.6206(2) 0.99264(18) 0.27822(16) 0.0336(3) Uani d . 1
C C3 0.4279(2) 0.92440(19) 0.15003(15) 0.0346(3) Uani d . 1
H H3A 0.4295 0.8363 0.0765 0.042 Uiso calc R 1
H H3B 0.4062 1.0200 0.1003 0.042 Uiso calc R 1
C C4 0.25973(19) 0.84363(16) 0.19763(14) 0.0288(3) Uani d . 1
C C5 0.0742(2) 0.77648(19) 0.05383(15) 0.0347(3) Uani d . 1
H H5A 0.0722 0.8670 -0.0062 0.042 Uiso calc R 1
H H5B 0.0745 0.6749 -0.0063 0.042 Uiso calc R 1
C C6 -0.1043(2) 0.72700(18) 0.08723(16) 0.0365(3) Uani d . 1
C C7 -0.2732(3) 0.5434(2) 0.2110(2) 0.0578(5) Uani d . 1
H H7A -0.2883 0.6440 0.2578 0.087 Uiso calc R 1
H H7B -0.2518 0.4669 0.2814 0.087 Uiso calc R 1
H H7C -0.3872 0.4818 0.1228 0.087 Uiso calc R 1
C C8 0.29059(18) 0.69683(17) 0.28355(15) 0.0293(3) Uani d . 1
O O1W 0.4011(2) 0.34048(17) 0.34949(16) 0.0595(4) Uani d . 1
H H1AW 0.345(3) 0.234(3) 0.318(2) 0.071(7) Uiso d . 1
H H1BW 0.504(4) 0.354(3) 0.425(3) 0.098(9) Uiso d . 1

loop_
_atom_site_aniso_label
_atom_site_aniso_U_11
_atom_site_aniso_U_22
_atom_site_aniso_U_33
_atom_site_aniso_U_12
_atom_site_aniso_U_13
_atom_site_aniso_U_23
O1 0.0359(6) 0.0441(6) 0.0536(7) 0.0080(5) 0.0192(5) 0.0163(5)
O2 0.0452(6) 0.0510(7) 0.0368(6) 0.0127(5) 0.0103(5) 0.0159(5)
O3 0.0492(6) 0.0325(5) 0.0390(6) 0.0223(5) 0.0161(5) 0.0105(4)
O4 0.0468(6) 0.0426(6) 0.0342(5) 0.0211(5) 0.0190(5) 0.0162(4)
O5 0.0485(6) 0.0310(5) 0.0321(5) 0.0194(4) 0.0164(5) 0.0081(4)
O6 0.0473(7) 0.0609(8) 0.0844(9) 0.0345(6) 0.0243(6) 0.0323(7)
O7 0.0359(6) 0.0428(6) 0.0592(7) 0.0182(5) 0.0214(5) 0.0211(5)
C1 0.0342(9) 0.0655(12) 0.0714(12) 0.0059(8) 0.0181(9) 0.0107(10)
C2 0.0373(8) 0.0324(7) 0.0371(8) 0.0137(6) 0.0197(6) 0.0079(6)
C3 0.0387(8) 0.0358(7) 0.0318(7) 0.0126(6) 0.0151(6) 0.0128(6)
C4 0.0337(7) 0.0261(6) 0.0286(7) 0.0123(5) 0.0122(6) 0.0071(5)
C5 0.0384(8) 0.0337(7) 0.0318(7) 0.0158(6) 0.0097(6) 0.0098(6)
C6 0.0356(8) 0.0314(7) 0.0374(8) 0.0141(6) 0.0062(6) 0.0049(6)
C7 0.0453(10) 0.0548(10) 0.0816(13) 0.0163(8) 0.0328(9) 0.0235(10)
C8 0.0268(6) 0.0285(7) 0.0324(7) 0.0103(5) 0.0101(5) 0.0079(5)
O1W 0.0611(8) 0.0325(7) 0.0639(9) 0.0151(6) -0.0009(7) 0.0144(6)

loop_
_atom_type_symbol
_atom_type_description
_atom_type_scat_dispersion_real
_atom_type_scat_dispersion_imag
_atom_type_scat_source
C C 0.0033 0.0016 'International Tables Vol C Tables 4.2.6.8 and 6.1.1.4'
H H 0.0000 0.0000 'International Tables Vol C Tables 4.2.6.8 and 6.1.1.4'
O O 0.0106 0.0060 'International Tables Vol C Tables 4.2.6.8 and 6.1.1.4'

loop_
_geom_angle_atom_site_label_1
_geom_angle_atom_site_label_2
_geom_angle_atom_site_label_3
_geom_angle
C2 O1 C1 116.12(13)
C8 O3 H3 109.5
C4 O5 H5 109.5
C6 O7 C7 116.87(12)
O1 C1 H1A 109.5
O1 C1 H1B 109.5
H1A C1 H1B 109.5
O1 C1 H1C 109.5
H1A C1 H1C 109.5
H1B C1 H1C 109.5
O2 C2 O1 123.76(14)
O2 C2 C3 124.70(13)
O1 C2 C3 111.52(12)
C2 C3 C4 114.33(11)
C2 C3 H3A 108.7
C4 C3 H3A 108.7
C2 C3 H3B 108.7
C4 C3 H3B 108.7
H3A C3 H3B 107.6
O5 C4 C8 108.85(10)
O5 C4 C3 109.34(10)
C8 C4 C3 111.07(11)
O5 C4 C5 107.74(11)
C8 C4 C5 111.81(11)
C3 C4 C5 107.94(11)
C6 C5 C4 113.12(11)
C6 C5 H5A 109.0
C4 C5 H5A 109.0
C6 C5 H5B 109.0
C4 C5 H5B 109.0
H5A C5 H5B 107.8
O6 C6 O7 123.30(14)
O6 C6 C5 125.41(14)
O7 C6 C5 111.29(12)
O7 C7 H7A 109.5
O7 C7 H7B 109.5
H7A C7 H7B 109.5
O7 C7 H7C 109.5
H7A C7 H7C 109.5
H7B C7 H7C 109.5
O4 C8 O3 125.61(12)
O4 C8 C4 122.10(12)
O3 C8 C4 112.29(11)
H1AW O1W H1BW 107(2)

loop_
_geom_bond_atom_site_label_1
_geom_bond_atom_site_label_2
_geom_bond_distance
O1 C2 1.3269(17)
O1 C1 1.448(2)
O2 C2 1.2060(17)
O3 C8 1.3113(16)
O3 H3 0.8200
O4 C8 1.2088(16)
O5 C4 1.4186(15)
O5 H5 0.8200
O6 C6 1.1956(18)
O7 C6 1.3345(18)
O7 C7 1.4469(19)
C1 H1A 0.9600
C1 H1B 0.9600
C1 H1C 0.9600
C2 C3 1.497(2)
C3 C4 1.5349(18)
C3 H3A 0.9700
C3 H3B 0.9700
C4 C8 1.5332(18)
C4 C5 1.5385(19)
C5 C6 1.499(2)
C5 H5A 0.9700
C5 H5B 0.9700
C7 H7A 0.9600
C7 H7B 0.9600
C7 H7C 0.9600
O1W H1AW 0.82(2)
O1W H1BW 0.85(3)

loop_
_geom_hbond_atom_site_label_D
_geom_hbond_atom_site_label_H
_geom_hbond_atom_site_label_A
_geom_hbond_site_symmetry_A
_geom_hbond_distance_DH
_geom_hbond_distance_HA
_geom_hbond_distance_DA
_geom_hbond_angle_DHA
O3 H3 O1W . 0.82 1.74 2.5523(15) 173
O5 H5 O4 . 0.82 2.17 2.6530(13) 118
O5 H5 O2 2_676 0.82 2.15 2.8487(14) 144
O1W H1AW O5 1_545 0.82(2) 1.98(2) 2.7869(16) 167(2)
O1W H1BW O4 2_666 0.85(3) 1.99(3) 2.8111(17) 160(2)

loop_
_cod_related_entry_id
_cod_related_entry_database
_cod_related_entry_code
1 ChemSpider 21120407
